data_4305964
loop_
_publ_author_name
'Kuppuswamy Arumugam'
'Rongmin Yu'
'Dino Villagr\'an'
'Thomas G. Gray'
'Joel T. Mague'
'James P. Donahue'

_publ_contact_author_email donahue@tulane.edu
_publ_contact_author_fax 504-865-5596
_publ_contact_author_phone 504-862-3562
_publ_section_title
;
A Convergent Approach to the Synthesis of Multimetallic Dithiolene Complexes
;
_journal_name_full 'Inorganic Chemistry'
_journal_page_first 5570
_journal_page_last 5572
_journal_paper_doi 10.1021/ic800880s
_journal_volume 47
_journal_year 2008
_chemical_formula_sum 'C64 H100 Ni3 P4 S8'
_chemical_formula_weight 1425.93
_chemical_name_systematic
; 
 ? 
;
_space_group_IT_number 148
_symmetry_cell_setting rhombohedral
_symmetry_space_group_name_Hall '-R 3'
_symmetry_space_group_name_H-M 'R -3 :H'
_atom_sites_solution_hydrogens geom
_atom_sites_solution_primary direct
_atom_sites_solution_secondary difmap
_audit_creation_method SHELXL-97
_cell_angle_alpha 90.00
_cell_angle_beta 90.00
_cell_angle_gamma 120.00
_cell_formula_units_Z 18
_cell_length_a 44.5920(16)
_cell_length_b 44.5920(16)
_cell_length_c 41.023(3)
_cell_measurement_reflns_used 9995
_cell_measurement_temperature 100(2)
_cell_measurement_theta_max 20.8125
_cell_measurement_theta_min 2.173
_cell_volume 70643(6)
_computing_cell_refinement 'Bruker SMART (Bruker-AXS, 2000)'
_computing_data_collection 'Bruker SMART (Bruker-AXS, 2000)'
_computing_data_reduction 'Bruker SAINT+ (Bruker-AXS, 2004)'
_computing_molecular_graphics 'Bruker SHELXTL (Bruker-AXS, 2000a)'
_computing_publication_material 'Bruker SHELXTL (Bruker-AXS, 2000a)'
_computing_structure_refinement 'SHELXL-97 (Sheldrick, 1997)'
_computing_structure_solution 'SHELXS-97 (Sheldrick, 1990)'
_diffrn_ambient_temperature 100(2)
_diffrn_measured_fraction_theta_full 0.998
_diffrn_measured_fraction_theta_max 0.998
_diffrn_measurement_device_type 'Bruker-AXS SMART APEX'
_diffrn_measurement_method 'phi and omega scans'
_diffrn_radiation_monochromator graphite
_diffrn_radiation_source 'fine-focus sealed tube'
_diffrn_radiation_type MoK\a
_diffrn_radiation_wavelength 0.71073
_diffrn_reflns_av_R_equivalents 0.1632
_diffrn_reflns_av_sigmaI/netI 0.1313
_diffrn_reflns_limit_h_max 44
_diffrn_reflns_limit_h_min -44
_diffrn_reflns_limit_k_max 44
_diffrn_reflns_limit_k_min -44
_diffrn_reflns_limit_l_max 40
_diffrn_reflns_limit_l_min -41
_diffrn_reflns_number 117323
_diffrn_reflns_theta_full 20.89
_diffrn_reflns_theta_max 20.89
_diffrn_reflns_theta_min 1.45
_exptl_absorpt_coefficient_mu 0.520
_exptl_absorpt_correction_T_max 0.9393
_exptl_absorpt_correction_T_min 0.9317
_exptl_absorpt_correction_type multi-scan
_exptl_absorpt_process_details 'SADABS (Sheldrick, 2002)'
_exptl_crystal_colour brown-black
_exptl_crystal_density_diffrn 0.603
_exptl_crystal_density_method 'not measured'
_exptl_crystal_description block
_exptl_crystal_F_000 13608
_exptl_crystal_size_max 0.14
_exptl_crystal_size_mid 0.13
_exptl_crystal_size_min 0.12
_platon_squeeze_details ' '
_refine_diff_density_max 0.313
_refine_diff_density_min -0.264
_refine_diff_density_rms 0.044
_refine_ls_extinction_method none
_refine_ls_goodness_of_fit_ref 1.029
_refine_ls_hydrogen_treatment constr
_refine_ls_matrix_type full
_refine_ls_number_parameters 690
_refine_ls_number_reflns 16593
_refine_ls_number_restraints 24
_refine_ls_restrained_S_all 1.029
_refine_ls_R_factor_all 0.1555
_refine_ls_R_factor_gt 0.0714
_refine_ls_shift/su_max 0.005
_refine_ls_shift/su_mean 0.000
_refine_ls_structure_factor_coef Fsqd
_refine_ls_weighting_details 'calc w=1/[\s^2^(Fo^2^)+(0.0400P)^2^+0.0000P] where P=(Fo^2^+2Fc^2^)/3'
_refine_ls_weighting_scheme calc
_refine_ls_wR_factor_gt 0.1225
_refine_ls_wR_factor_ref 0.1381
_reflns_number_gt 8031
_reflns_number_total 16593
_reflns_threshold_expression >2\s(I)
_cod_data_source_file ic800880s-file004_5.cif
_cod_data_source_block '[(dcpe)Ni(S2C6H2S2)Ni(S2C6H2S2)Ni(dcpe)]'
_cod_depositor_comments
;
The following automatic conversions were performed:
data name '_publ-contact_author-phone' replaced with
'_publ_contact_author_phone' as specified in the replacement file
'/home/antanas/src/cod-tools/trunk/data/replacement-values/replacement_tags.lst'.

Automatic conversion script
Id: cif_correct_tags 4998 2017-03-02 13:24:31Z antanas 
;
_cod_original_sg_symbol_H-M 'R -3'
_cod_database_code 4305964

loop_
_publ_contact_author_name
_publ_contact_author_address
'Dr. James P. Donahue'
;
  Department of Chemistry
  Tulane University
  6400 Freret Street
  New Orleans, LA 70118-5698
  Unites States of America
;

loop_
_symmetry_equiv_pos_as_xyz
'x, y, z'
'-y, x-y, z'
'-x+y, -x, z'
'x+2/3, y+1/3, z+1/3'
'-y+2/3, x-y+1/3, z+1/3'
'-x+y+2/3, -x+1/3, z+1/3'
'x+1/3, y+2/3, z+2/3'
'-y+1/3, x-y+2/3, z+2/3'
'-x+y+1/3, -x+2/3, z+2/3'
'-x, -y, -z'
'y, -x+y, -z'
'x-y, x, -z'
'-x+2/3, -y+1/3, -z+1/3'
'y+2/3, -x+y+1/3, -z+1/3'
'x-y+2/3, x+1/3, -z+1/3'
'-x+1/3, -y+2/3, -z+2/3'
'y+1/3, -x+y+2/3, -z+2/3'
'x-y+1/3, x+2/3, -z+2/3'

loop_
_atom_site_label
_atom_site_type_symbol
_atom_site_fract_x
_atom_site_fract_y
_atom_site_fract_z
_atom_site_U_iso_or_equiv
_atom_site_adp_type
_atom_site_occupancy
_atom_site_symmetry_multiplicity
_atom_site_calc_flag
_atom_site_refinement_flags
_atom_site_disorder_assembly
_atom_site_disorder_group
Ni1 Ni 0.20571(2) 0.22639(2) 1.01755(2) 0.0704(3) Uani 1 1 d . . .
Ni2 Ni 0.35188(3) 0.01496(3) 0.80220(2) 0.0925(4) Uani 1 1 d . A .
Ni3 Ni 0.29666(3) 0.15313(2) 0.88302(2) 0.0762(3) Uani 1 1 d . . .
S1 S 0.25798(5) 0.23562(5) 1.01137(4) 0.0732(6) Uani 1 1 d . . .
S2 S 0.19024(5) 0.20232(5) 0.97015(4) 0.0833(6) Uani 1 1 d . . .
S3 S 0.31487(5) 0.18429(5) 0.92612(4) 0.0755(6) Uani 1 1 d . . .
S4 S 0.24911(5) 0.15409(5) 0.88302(4) 0.0765(6) Uani 1 1 d . . .
S5 S 0.37407(6) 0.05439(6) 0.83893(5) 0.1004(7) Uani 1 1 d . . .
S6 S 0.31606(6) 0.03162(5) 0.78651(5) 0.0929(7) Uani 1 1 d . . .
S7 S 0.33980(5) 0.14575(5) 0.88918(5) 0.0791(6) Uani 1 1 d . . .
S8 S 0.27979(5) 0.12181(5) 0.83951(4) 0.0820(6) Uani 1 1 d . . .
P1 P 0.21948(5) 0.25352(5) 1.06392(5) 0.0727(6) Uani 1 1 d . . .
P2 P 0.15211(5) 0.21120(6) 1.02676(5) 0.0781(6) Uani 1 1 d . . .
P3 P 0.38184(7) -0.00651(7) 0.82215(5) 0.1150(9) Uani 1 1 d . . .
P4 P 0.33605(7) -0.02215(6) 0.76241(5) 0.0924(7) Uani 1 1 d . . .
C1 C 0.2551(2) 0.21312(17) 0.97582(15) 0.060(2) Uani 1 1 d . . .
C2 C 0.2249(2) 0.19805(18) 0.95711(18) 0.065(2) Uani 1 1 d . . .
C3 C 0.2806(2) 0.18991(17) 0.93728(18) 0.061(2) Uani 1 1 d . . .
C4 C 0.2509(2) 0.17591(16) 0.91886(17) 0.061(2) Uani 1 1 d . . .
C5 C 0.3492(2) 0.0746(2) 0.8378(2) 0.076(2) Uani 1 1 d . . .
C6 C 0.3236(2) 0.06462(19) 0.81407(19) 0.079(2) Uani 1 1 d . . .
C7 C 0.3342(2) 0.11572(18) 0.86130(18) 0.067(2) Uani 1 1 d . . .
C8 C 0.3079(2) 0.10473(19) 0.8373(2) 0.077(2) Uani 1 1 d . . .
C9 C 0.28318(17) 0.20877(16) 0.96530(17) 0.0607(19) Uani 1 1 d . . .
H9 H 0.3040 0.2189 0.9776 0.073 Uiso 1 1 calc R . .
C10 C 0.22283(18) 0.17992(16) 0.92910(17) 0.059(2) Uani 1 1 d . . .
H10 H 0.2022 0.1700 0.9165 0.071 Uiso 1 1 calc R . .
C11 C 0.3556(2) 0.1007(2) 0.86005(18) 0.087(3) Uani 1 1 d . . .
H11 H 0.3747 0.1085 0.8746 0.104 Uiso 1 1 calc R . .
C12 C 0.3016(2) 0.0790(2) 0.81371(18) 0.083(2) Uani 1 1 d . . .
H12 H 0.2834 0.0717 0.7983 0.100 Uiso 1 1 calc R . .
C13 C 0.2456(2) 0.30148(17) 1.06209(16) 0.073(2) Uani 1 1 d . . .
H13 H 0.2440 0.3106 1.0839 0.088 Uiso 1 1 calc R . .
C14 C 0.23019(19) 0.3150(2) 1.03715(18) 0.090(2) Uani 1 1 d . . .
H14A H 0.2058 0.3072 1.0430 0.108 Uiso 1 1 calc R . .
H14B H 0.2304 0.3054 1.0154 0.108 Uiso 1 1 calc R . .
C15 C 0.2511(2) 0.3550(2) 1.03584(19) 0.095(3) Uani 1 1 d . . .
H15A H 0.2421 0.3635 1.0182 0.114 Uiso 1 1 calc R . .
H15B H 0.2486 0.3647 1.0567 0.114 Uiso 1 1 calc R . .
C16 C 0.2892(3) 0.3671(2) 1.0297(2) 0.126(4) Uani 1 1 d . . .
H16A H 0.2918 0.3590 1.0079 0.151 Uiso 1 1 calc R . .
H16B H 0.3027 0.3927 1.0297 0.151 Uiso 1 1 calc R . .
C17 C 0.3034(2) 0.3535(2) 1.0550(2) 0.105(3) Uani 1 1 d . . .
H17A H 0.3014 0.3621 1.0767 0.126 Uiso 1 1 calc R . .
H17B H 0.3283 0.3623 1.0506 0.126 Uiso 1 1 calc R . .
C18 C 0.2844(2) 0.3146(2) 1.05524(18) 0.095(3) Uani 1 1 d . . .
H18A H 0.2941 0.3062 1.0724 0.114 Uiso 1 1 calc R . .
H18B H 0.2871 0.3058 1.0339 0.114 Uiso 1 1 calc R . .
C19 C 0.2417(2) 0.2406(2) 1.09271(16) 0.085(2) Uani 1 1 d . . .
H19 H 0.2648 0.2477 1.0827 0.102 Uiso 1 1 calc R . .
C20 C 0.2498(2) 0.2603(2) 1.12680(19) 0.107(3) Uani 1 1 d . . .
H20A H 0.2632 0.2856 1.1231 0.129 Uiso 1 1 calc R . .
H20B H 0.2278 0.2547 1.1376 0.129 Uiso 1 1 calc R . .
C21 C 0.2704(3) 0.2496(3) 1.1487(2) 0.129(4) Uani 1 1 d . . .
H21A H 0.2743 0.2612 1.1701 0.155 Uiso 1 1 calc R . .
H21B H 0.2932 0.2569 1.1388 0.155 Uiso 1 1 calc R . .
C22 C 0.2504(3) 0.2098(3) 1.15359(19) 0.143(4) Uani 1 1 d . . .
H22A H 0.2275 0.2025 1.1634 0.172 Uiso 1 1 calc R . .
H22B H 0.2635 0.2032 1.1687 0.172 Uiso 1 1 calc R . .
C23 C 0.2455(2) 0.1911(2) 1.1200(2) 0.122(3) Uani 1 1 d . . .
H23A H 0.2683 0.1982 1.1100 0.147 Uiso 1 1 calc R . .
H23B H 0.2330 0.1657 1.1231 0.147 Uiso 1 1 calc R . .
C24 C 0.2244(2) 0.2017(2) 1.09802(18) 0.095(3) Uani 1 1 d . . .
H24A H 0.2209 0.1901 1.0766 0.114 Uiso 1 1 calc R . .
H24B H 0.2014 0.1934 1.1080 0.114 Uiso 1 1 calc R . .
C25 C 0.1304(2) 0.2209(2) 0.99390(19) 0.092(3) Uani 1 1 d . . .
H25 H 0.1289 0.2063 0.9748 0.110 Uiso 1 1 calc R . .
C26 C 0.15225(19) 0.2587(2) 0.98309(19) 0.105(3) Uani 1 1 d . . .
H26A H 0.1761 0.2639 0.9783 0.126 Uiso 1 1 calc R . .
H26B H 0.1534 0.2741 1.0010 0.126 Uiso 1 1 calc R . .
C27 C 0.1363(2) 0.2659(2) 0.9519(2) 0.126(4) Uani 1 1 d . . .
H27A H 0.1498 0.2907 0.9460 0.152 Uiso 1 1 calc R . .
H27B H 0.1369 0.2521 0.9333 0.152 Uiso 1 1 calc R . .
C28 C 0.1010(3) 0.2564(3) 0.9592(2) 0.125(3) Uani 1 1 d . . .
H28A H 0.0904 0.2601 0.9395 0.150 Uiso 1 1 calc R . .
H28B H 0.1011 0.2720 0.9764 0.150 Uiso 1 1 calc R . .
C29 C 0.0782(2) 0.2185(2) 0.9706(2) 0.108(3) Uani 1 1 d . . .
H29A H 0.0762 0.2025 0.9529 0.130 Uiso 1 1 calc R . .
H29B H 0.0547 0.2140 0.9761 0.130 Uiso 1 1 calc R . .
C30 C 0.0955(2) 0.2127(2) 1.0013(2) 0.100(3) Uani 1 1 d . . .
H30A H 0.0958 0.2275 1.0193 0.120 Uiso 1 1 calc R . .
H30B H 0.0818 0.1882 1.0083 0.120 Uiso 1 1 calc R . .
C31 C 0.1223(2) 0.1656(2) 1.0366(2) 0.091(3) Uani 1 1 d . . .
H31 H 0.1006 0.1631 1.0464 0.109 Uiso 1 1 calc R . .
C32 C 0.1394(2) 0.1525(2) 1.0604(2) 0.123(3) Uani 1 1 d . . .
H32A H 0.1612 0.1559 1.0508 0.147 Uiso 1 1 calc R . .
H32B H 0.1452 0.1664 1.0807 0.147 Uiso 1 1 calc R . .
C33 C 0.1163(3) 0.1147(3) 1.0685(3) 0.157(4) Uani 1 1 d . . .
H33A H 0.1283 0.1077 1.0845 0.188 Uiso 1 1 calc R . .
H33B H 0.0949 0.1116 1.0791 0.188 Uiso 1 1 calc R . .
C34 C 0.1069(3) 0.0924(3) 1.0406(3) 0.161(4) Uani 1 1 d . . .
H34A H 0.0909 0.0682 1.0472 0.193 Uiso 1 1 calc R . .
H34B H 0.1278 0.0937 1.0310 0.193 Uiso 1 1 calc R . .
C35 C 0.0896(3) 0.1037(3) 1.0160(3) 0.163(4) Uani 1 1 d . . .
H35A H 0.0673 0.1000 1.0248 0.196 Uiso 1 1 calc R . .
H35B H 0.0846 0.0897 0.9959 0.196 Uiso 1 1 calc R . .
C36 C 0.1134(3) 0.1431(3) 1.0074(3) 0.146(4) Uani 1 1 d . . .
H36A H 0.1351 0.1464 0.9973 0.175 Uiso 1 1 calc R . .
H36B H 0.1015 0.1500 0.9913 0.175 Uiso 1 1 calc R . .
C37 C 0.18017(19) 0.24412(18) 1.08555(16) 0.083(2) Uani 1 1 d . . .
H37A H 0.1739 0.2247 1.1009 0.100 Uiso 1 1 calc R . .
H37B H 0.1845 0.2646 1.0985 0.100 Uiso 1 1 calc R . .
C38 C 0.15016(19) 0.23469(19) 1.06260(16) 0.086(2) Uani 1 1 d . . .
H38A H 0.1505 0.2561 1.0554 0.103 Uiso 1 1 calc R . .
H38B H 0.1281 0.2201 1.0743 0.103 Uiso 1 1 calc R . .
C39A C 0.4298(4) 0.0283(4) 0.8291(4) 0.090(3) Uiso 0.584(11) 1 d PD A 1
H39A H 0.4293 0.0420 0.8482 0.109 Uiso 0.584(11) 1 calc PR A 1
C40A C 0.4479(3) 0.0553(4) 0.8019(3) 0.094(4) Uiso 0.584(11) 1 d PD A 1
H40A H 0.4487 0.0433 0.7818 0.112 Uiso 0.584(11) 1 calc PR A 1
H40B H 0.4341 0.0665 0.7970 0.112 Uiso 0.584(11) 1 calc PR A 1
C41A C 0.4849(3) 0.0832(4) 0.8110(4) 0.113(4) Uiso 0.584(11) 1 d PD A 1
H41A H 0.4965 0.0976 0.7916 0.135 Uiso 0.584(11) 1 calc PR A 1
H41B H 0.4838 0.0984 0.8280 0.135 Uiso 0.584(11) 1 calc PR A 1
C42A C 0.5061(4) 0.0672(4) 0.8238(4) 0.123(4) Uiso 0.584(11) 1 d PD A 1
H42A H 0.5106 0.0557 0.8053 0.148 Uiso 0.584(11) 1 calc PR A 1
H42B H 0.5287 0.0862 0.8314 0.148 Uiso 0.584(11) 1 calc PR A 1
C43A C 0.4896(4) 0.0408(4) 0.8515(4) 0.124(4) Uiso 0.584(11) 1 d PD A 1
H43A H 0.4884 0.0524 0.8716 0.149 Uiso 0.584(11) 1 calc PR A 1
H43B H 0.5035 0.0296 0.8561 0.149 Uiso 0.584(11) 1 calc PR A 1
C44A C 0.4532(4) 0.0139(4) 0.8400(4) 0.120(5) Uiso 0.584(11) 1 d PD A 1
H44A H 0.4414 -0.0028 0.8580 0.144 Uiso 0.584(11) 1 calc PR A 1
H44B H 0.4554 0.0008 0.8216 0.144 Uiso 0.584(11) 1 calc PR A 1
C39B C 0.4203(5) 0.0156(6) 0.8396(5) 0.090(3) Uiso 0.416(11) 1 d PD A 2
H39B H 0.4183 0.0291 0.8581 0.109 Uiso 0.416(11) 1 calc PR A 2
C40B C 0.4438(4) 0.0416(5) 0.8135(5) 0.094(4) Uiso 0.416(11) 1 d PD A 2
H40C H 0.4317 0.0528 0.8035 0.112 Uiso 0.416(11) 1 calc PR A 2
H40D H 0.4483 0.0290 0.7961 0.112 Uiso 0.416(11) 1 calc PR A 2
C41B C 0.4786(5) 0.0696(6) 0.8277(6) 0.113(4) Uiso 0.416(11) 1 d PD A 2
H41C H 0.4920 0.0873 0.8110 0.135 Uiso 0.416(11) 1 calc PR A 2
H41D H 0.4746 0.0812 0.8465 0.135 Uiso 0.416(11) 1 calc PR A 2
C42B C 0.4983(5) 0.0514(6) 0.8387(6) 0.123(4) Uiso 0.416(11) 1 d PD A 2
H42C H 0.5204 0.0679 0.8495 0.148 Uiso 0.416(11) 1 calc PR A 2
H42D H 0.5032 0.0404 0.8201 0.148 Uiso 0.416(11) 1 calc PR A 2
C43B C 0.4734(5) 0.0239(6) 0.8630(5) 0.124(4) Uiso 0.416(11) 1 d PD A 2
H43C H 0.4702 0.0366 0.8812 0.149 Uiso 0.416(11) 1 calc PR A 2
H43D H 0.4857 0.0124 0.8721 0.149 Uiso 0.416(11) 1 calc PR A 2
C44B C 0.4370(5) -0.0050(5) 0.8528(5) 0.120(5) Uiso 0.416(11) 1 d PD A 2
H44C H 0.4384 -0.0200 0.8357 0.144 Uiso 0.416(11) 1 calc PR A 2
H44D H 0.4240 -0.0196 0.8717 0.144 Uiso 0.416(11) 1 calc PR A 2
C45A C 0.3733(5) -0.0282(4) 0.8613(4) 0.102(4) Uiso 0.465(11) 1 d PD A 3
H45A H 0.3857 -0.0418 0.8619 0.122 Uiso 0.465(11) 1 calc PR A 3
C46A C 0.3838(6) -0.0050(4) 0.8918(4) 0.113(4) Uiso 0.465(11) 1 d PD A 3
H46A H 0.3759 0.0122 0.8902 0.136 Uiso 0.465(11) 1 calc PR A 3
H46B H 0.4092 0.0074 0.8950 0.136 Uiso 0.465(11) 1 calc PR A 3
C47A C 0.3650(5) -0.0309(5) 0.9197(4) 0.144(5) Uiso 0.465(11) 1 d PD A 3
H47A H 0.3685 -0.0174 0.9399 0.173 Uiso 0.465(11) 1 calc PR A 3
H47B H 0.3768 -0.0445 0.9229 0.173 Uiso 0.465(11) 1 calc PR A 3
C48A C 0.3259(5) -0.0569(5) 0.9166(6) 0.131(5) Uiso 0.465(11) 1 d PD A 3
H48A H 0.3178 -0.0713 0.9365 0.157 Uiso 0.465(11) 1 calc PR A 3
H48B H 0.3133 -0.0439 0.9150 0.157 Uiso 0.465(11) 1 calc PR A 3
C49A C 0.3170(8) -0.0807(6) 0.8866(5) 0.172(7) Uiso 0.465(11) 1 d PD A 3
H49A H 0.2916 -0.0950 0.8835 0.207 Uiso 0.465(11) 1 calc PR A 3
H49B H 0.3270 -0.0960 0.8884 0.207 Uiso 0.465(11) 1 calc PR A 3
C50A C 0.3341(5) -0.0540(5) 0.8587(6) 0.116(4) Uiso 0.465(11) 1 d PD A 3
H50A H 0.3299 -0.0670 0.8380 0.139 Uiso 0.465(11) 1 calc PR A 3
H50B H 0.3221 -0.0405 0.8570 0.139 Uiso 0.465(11) 1 calc PR A 3
C45B C 0.3557(4) -0.0354(4) 0.8569(4) 0.102(4) Uiso 0.535(11) 1 d PD A 4
H45B H 0.3659 -0.0504 0.8617 0.122 Uiso 0.535(11) 1 calc PR A 4
C46B C 0.3588(5) -0.0156(4) 0.8888(3) 0.113(4) Uiso 0.535(11) 1 d PD A 4
H46C H 0.3478 -0.0012 0.8854 0.136 Uiso 0.535(11) 1 calc PR A 4
H46D H 0.3836 0.0003 0.8935 0.136 Uiso 0.535(11) 1 calc PR A 4
C47B C 0.3419(4) -0.0390(5) 0.9189(4) 0.144(5) Uiso 0.535(11) 1 d PD A 4
H47C H 0.3527 -0.0534 0.9232 0.173 Uiso 0.535(11) 1 calc PR A 4
H47D H 0.3450 -0.0247 0.9385 0.173 Uiso 0.535(11) 1 calc PR A 4
C48B C 0.3034(5) -0.0619(4) 0.9110(4) 0.131(5) Uiso 0.535(11) 1 d PD A 4
H48C H 0.2932 -0.0473 0.9049 0.157 Uiso 0.535(11) 1 calc PR A 4
H48D H 0.2907 -0.0761 0.9302 0.157 Uiso 0.535(11) 1 calc PR A 4
C49B C 0.3005(6) -0.0854(5) 0.8823(4) 0.172(7) Uiso 0.535(11) 1 d PD A 4
H49C H 0.3136 -0.0975 0.8868 0.207 Uiso 0.535(11) 1 calc PR A 4
H49D H 0.2760 -0.1028 0.8779 0.207 Uiso 0.535(11) 1 calc PR A 4
C50B C 0.3164(4) -0.0601(4) 0.8534(4) 0.116(4) Uiso 0.535(11) 1 d PD A 4
H50C H 0.3048 -0.0463 0.8514 0.139 Uiso 0.535(11) 1 calc PR A 4
H50D H 0.3120 -0.0737 0.8330 0.139 Uiso 0.535(11) 1 calc PR A 4
C51 C 0.3566(2) -0.0027(2) 0.72323(17) 0.087(2) Uani 1 1 d . A .
H51 H 0.3534 -0.0220 0.7086 0.104 Uiso 1 1 calc R . .
C52 C 0.3386(2) 0.0149(2) 0.70704(17) 0.093(3) Uani 1 1 d . . .
H52A H 0.3395 0.0327 0.7220 0.112 Uiso 1 1 calc R A .
H52B H 0.3140 -0.0026 0.7035 0.112 Uiso 1 1 calc R . .
C53 C 0.3549(2) 0.0322(2) 0.67389(18) 0.100(3) Uani 1 1 d . A .
H53A H 0.3503 0.0142 0.6574 0.119 Uiso 1 1 calc R . .
H53B H 0.3443 0.0459 0.6662 0.119 Uiso 1 1 calc R . .
C54 C 0.3936(3) 0.0556(2) 0.67822(19) 0.118(3) Uani 1 1 d . . .
H54A H 0.4041 0.0644 0.6566 0.141 Uiso 1 1 calc R A .
H54B H 0.3976 0.0757 0.6916 0.141 Uiso 1 1 calc R . .
C55 C 0.4119(2) 0.0386(2) 0.6940(2) 0.123(3) Uani 1 1 d . A .
H55A H 0.4365 0.0561 0.6977 0.147 Uiso 1 1 calc R . .
H55B H 0.4111 0.0207 0.6792 0.147 Uiso 1 1 calc R . .
C56 C 0.3953(2) 0.0220(2) 0.72624(19) 0.089(2) Uani 1 1 d . . .
H56A H 0.3994 0.0404 0.7421 0.107 Uiso 1 1 calc R A .
H56B H 0.4065 0.0093 0.7348 0.107 Uiso 1 1 calc R . .
C57 C 0.2907(2) -0.0480(2) 0.75443(19) 0.100(3) Uani 1 1 d . A .
H57 H 0.2825 -0.0318 0.7476 0.120 Uiso 1 1 calc R . .
C58 C 0.2802(2) -0.0753(2) 0.72706(18) 0.093(3) Uani 1 1 d . . .
H58A H 0.2877 -0.0920 0.7329 0.111 Uiso 1 1 calc R A .
H58B H 0.2920 -0.0637 0.7066 0.111 Uiso 1 1 calc R . .
C59 C 0.2401(3) -0.0952(2) 0.7215(2) 0.120(3) Uani 1 1 d . A .
H59A H 0.2329 -0.0787 0.7139 0.144 Uiso 1 1 calc R . .
H59B H 0.2342 -0.1128 0.7043 0.144 Uiso 1 1 calc R . .
C60 C 0.2207(2) -0.1126(2) 0.7521(2) 0.127(3) Uani 1 1 d . . .
H60A H 0.2256 -0.1311 0.7585 0.153 Uiso 1 1 calc R A .
H60B H 0.1954 -0.1233 0.7483 0.153 Uiso 1 1 calc R . .
C61 C 0.2317(3) -0.0862(2) 0.7788(2) 0.127(3) Uani 1 1 d . A .
H61A H 0.2194 -0.0980 0.7991 0.152 Uiso 1 1 calc R . .
H61B H 0.2243 -0.0693 0.7730 0.152 Uiso 1 1 calc R . .
C62 C 0.2704(3) -0.0666(2) 0.7855(2) 0.117(3) Uani 1 1 d . . .
H62A H 0.2778 -0.0830 0.7931 0.141 Uiso 1 1 calc R A .
H62B H 0.2755 -0.0494 0.8030 0.141 Uiso 1 1 calc R . .
C63 C 0.3837(2) -0.0359(2) 0.79220(17) 0.106(3) Uani 1 1 d . A .
H63A H 0.4044 -0.0229 0.7782 0.127 Uiso 1 1 calc R . .
H63B H 0.3861 -0.0541 0.8037 0.127 Uiso 1 1 calc R . .
C64 C 0.3516(2) -0.0526(2) 0.77123(18) 0.102(3) Uani 1 1 d . A .
H64A H 0.3332 -0.0732 0.7826 0.122 Uiso 1 1 calc R . .
H64B H 0.3568 -0.0604 0.7505 0.122 Uiso 1 1 calc R . .

loop_
_atom_site_aniso_label
_atom_site_aniso_U_11
_atom_site_aniso_U_22
_atom_site_aniso_U_33
_atom_site_aniso_U_23
_atom_site_aniso_U_13
_atom_site_aniso_U_12
Ni1 0.0703(7) 0.0857(7) 0.0565(6) -0.0128(5) -0.0033(5) 0.0399(6)
Ni2 0.1292(10) 0.1019(9) 0.0724(7) -0.0079(6) 0.0193(6) 0.0772(8)
Ni3 0.1024(8) 0.0617(7) 0.0685(7) 0.0018(5) 0.0195(6) 0.0439(6)
S1 0.0710(14) 0.0879(15) 0.0612(13) -0.0202(11) -0.0029(10) 0.0399(12)
S2 0.0801(16) 0.1111(17) 0.0645(14) -0.0229(12) -0.0098(11) 0.0522(14)
S3 0.0806(15) 0.0716(15) 0.0812(15) -0.0077(11) 0.0121(11) 0.0433(13)
S4 0.1110(17) 0.0586(13) 0.0580(13) -0.0026(10) 0.0109(11) 0.0411(13)
S5 0.126(2) 0.1164(19) 0.0882(17) -0.0202(14) 0.0081(14) 0.0822(17)
S6 0.1265(19) 0.0914(17) 0.0764(15) -0.0101(13) 0.0227(13) 0.0662(15)
S7 0.0952(16) 0.0686(14) 0.0782(15) -0.0075(11) 0.0157(12) 0.0444(13)
S8 0.1153(18) 0.0706(15) 0.0710(14) 0.0002(11) 0.0194(12) 0.0545(14)
P1 0.0736(15) 0.0937(18) 0.0591(14) -0.0154(12) -0.0045(11) 0.0482(14)
P2 0.0756(16) 0.0953(18) 0.0659(15) -0.0100(13) -0.0014(12) 0.0445(15)
P3 0.179(3) 0.140(2) 0.0770(17) -0.0214(16) 0.0025(17) 0.118(2)
P4 0.136(2) 0.0944(18) 0.0717(16) -0.0009(13) 0.0222(15) 0.0759(18)
C1 0.062(6) 0.068(5) 0.047(5) -0.008(4) -0.005(4) 0.030(5)
C2 0.084(6) 0.070(6) 0.048(5) -0.007(4) -0.004(5) 0.042(5)
C3 0.090(7) 0.048(5) 0.043(5) -0.005(4) 0.014(5) 0.035(5)
C4 0.084(7) 0.037(5) 0.057(5) 0.006(4) 0.006(5) 0.026(5)
C5 0.090(7) 0.075(6) 0.073(6) 0.011(5) 0.027(5) 0.049(6)
C6 0.108(8) 0.071(6) 0.065(6) 0.022(5) 0.033(5) 0.049(6)
C7 0.084(7) 0.060(6) 0.053(6) 0.001(4) 0.022(5) 0.031(5)
C8 0.116(8) 0.044(5) 0.076(6) 0.022(5) 0.046(6) 0.042(6)
C9 0.052(5) 0.046(5) 0.074(6) 0.010(4) 0.005(4) 0.017(4)
C10 0.056(6) 0.052(5) 0.051(5) 0.001(4) -0.011(4) 0.012(4)
C11 0.107(7) 0.092(7) 0.067(6) -0.009(5) 0.026(5) 0.055(6)
C12 0.117(7) 0.075(6) 0.073(6) 0.004(5) 0.011(5) 0.058(6)
C13 0.095(7) 0.064(6) 0.065(6) -0.011(4) -0.011(5) 0.043(5)
C14 0.095(7) 0.085(7) 0.090(6) 0.003(5) 0.004(5) 0.045(6)
C15 0.082(7) 0.071(7) 0.114(7) 0.005(5) 0.011(5) 0.025(6)
C16 0.125(10) 0.088(7) 0.105(8) -0.009(6) 0.025(7) 0.008(7)
C17 0.075(7) 0.102(9) 0.111(8) -0.041(6) -0.010(6) 0.025(6)
C18 0.061(6) 0.086(7) 0.110(7) -0.041(5) -0.001(5) 0.017(5)
C19 0.124(7) 0.103(7) 0.051(5) -0.015(5) -0.019(5) 0.073(6)
C20 0.134(8) 0.108(7) 0.090(7) -0.034(5) -0.047(6) 0.069(6)
C21 0.182(10) 0.155(10) 0.090(7) -0.046(7) -0.065(7) 0.114(9)
C22 0.232(12) 0.203(12) 0.048(6) -0.026(7) -0.038(7) 0.149(11)
C23 0.174(9) 0.134(8) 0.091(7) -0.017(6) -0.038(6) 0.101(8)
C24 0.122(7) 0.092(7) 0.091(6) 0.004(5) -0.013(5) 0.068(6)
C25 0.067(6) 0.095(7) 0.115(7) 0.037(5) 0.028(5) 0.043(6)
C26 0.069(6) 0.144(9) 0.096(7) 0.030(6) -0.002(5) 0.048(7)
C27 0.077(7) 0.165(9) 0.147(10) 0.036(7) 0.036(7) 0.068(7)
C28 0.141(10) 0.160(10) 0.112(8) 0.034(7) 0.000(7) 0.105(9)
C29 0.088(7) 0.128(9) 0.126(8) -0.018(7) -0.036(6) 0.066(7)
C30 0.078(7) 0.098(7) 0.123(8) -0.002(5) -0.001(6) 0.043(6)
C31 0.100(7) 0.089(7) 0.063(6) -0.024(5) 0.003(5) 0.032(6)
C32 0.119(8) 0.084(8) 0.158(9) -0.008(7) -0.043(7) 0.045(7)
C33 0.161(11) 0.116(10) 0.181(12) -0.053(9) -0.047(9) 0.060(9)
C34 0.200(12) 0.120(10) 0.188(13) 0.015(9) -0.031(10) 0.098(10)
C35 0.170(11) 0.108(10) 0.185(11) 0.021(8) 0.009(9) 0.050(9)
C36 0.137(9) 0.112(9) 0.205(13) 0.048(9) 0.025(9) 0.075(8)
C37 0.120(7) 0.094(6) 0.057(5) -0.015(4) -0.012(5) 0.069(6)
C38 0.093(6) 0.114(7) 0.074(6) -0.010(5) 0.005(5) 0.069(6)
C51 0.121(8) 0.089(7) 0.071(6) -0.005(5) 0.014(5) 0.069(7)
C52 0.123(7) 0.101(7) 0.062(6) 0.009(5) 0.030(5) 0.062(6)
C53 0.144(9) 0.080(7) 0.065(6) -0.004(5) 0.010(6) 0.048(6)
C54 0.164(11) 0.113(9) 0.057(6) -0.010(6) 0.007(6) 0.056(9)
C55 0.164(10) 0.118(8) 0.082(7) 0.027(6) 0.034(7) 0.067(8)
C56 0.086(7) 0.084(6) 0.101(7) -0.010(5) 0.010(6) 0.046(6)
C57 0.122(8) 0.095(7) 0.065(6) -0.005(5) 0.041(6) 0.041(6)
C58 0.130(8) 0.088(7) 0.085(7) 0.009(5) 0.032(6) 0.073(6)
C59 0.146(10) 0.107(8) 0.113(8) -0.020(6) 0.030(8) 0.068(7)
C60 0.147(9) 0.088(7) 0.111(8) 0.006(7) 0.049(7) 0.032(7)
C61 0.145(10) 0.099(8) 0.095(8) -0.021(6) 0.032(7) 0.029(7)
C62 0.122(9) 0.119(8) 0.109(8) -0.031(6) 0.009(7) 0.059(7)
C63 0.165(9) 0.148(8) 0.058(6) -0.030(5) -0.022(6) 0.119(7)
C64 0.153(8) 0.141(8) 0.060(6) 0.007(5) 0.033(6) 0.109(7)

loop_
_atom_type_symbol
_atom_type_description
_atom_type_scat_dispersion_real
_atom_type_scat_dispersion_imag
_atom_type_scat_source
C C 0.0033 0.0016 'International Tables Vol C Tables 4.2.6.8 and 6.1.1.4'
H H 0.0000 0.0000 'International Tables Vol C Tables 4.2.6.8 and 6.1.1.4'
P P 0.1023 0.0942 'International Tables Vol C Tables 4.2.6.8 and 6.1.1.4'
S S 0.1246 0.1234 'International Tables Vol C Tables 4.2.6.8 and 6.1.1.4'
Ni Ni 0.3393 1.1124 'International Tables Vol C Tables 4.2.6.8 and 6.1.1.4'

loop_
_geom_angle_atom_site_label_1
_geom_angle_atom_site_label_2
_geom_angle_atom_site_label_3
_geom_angle
_geom_angle_site_symmetry_1
_geom_angle_site_symmetry_3
_geom_angle_publ_flag
S2 Ni1 P2 88.48(8) . . ?
S2 Ni1 S1 92.01(8) . . ?
P2 Ni1 S1 172.81(9) . . ?
S2 Ni1 P1 174.96(9) . . ?
P2 Ni1 P1 88.96(8) . . ?
S1 Ni1 P1 91.08(8) . . ?
S5 Ni2 P3 87.88(9) . . ?
S5 Ni2 S6 92.56(9) . . ?
P3 Ni2 S6 172.10(11) . . ?
S5 Ni2 P4 172.65(10) . . ?
P3 Ni2 P4 89.10(9) . . ?
S6 Ni2 P4 91.35(9) . . ?
S7 Ni3 S3 85.61(8) . . ?
S7 Ni3 S4 170.39(8) . . ?
S3 Ni3 S4 92.58(8) . . ?
S7 Ni3 S8 92.73(8) . . ?
S3 Ni3 S8 178.29(9) . . ?
S4 Ni3 S8 89.13(8) . . ?
C1 S1 Ni1 103.0(3) . . ?
C2 S2 Ni1 104.6(3) . . ?
C3 S3 Ni3 103.7(3) . . ?
C4 S4 Ni3 104.0(3) . . ?
C5 S5 Ni2 104.6(4) . . ?
C6 S6 Ni2 103.4(4) . . ?
C7 S7 Ni3 104.9(4) . . ?
C8 S8 Ni3 103.2(4) . . ?
C19 P1 C37 103.1(3) . . ?
C19 P1 C13 105.3(4) . . ?
C37 P1 C13 105.3(3) . . ?
C19 P1 Ni1 116.2(2) . . ?
C37 P1 Ni1 109.1(2) . . ?
C13 P1 Ni1 116.5(2) . . ?
C38 P2 C25 105.8(4) . . ?
C38 P2 C31 104.1(4) . . ?
C25 P2 C31 104.3(4) . . ?
C38 P2 Ni1 108.7(2) . . ?
C25 P2 Ni1 115.4(3) . . ?
C31 P2 Ni1 117.4(3) . . ?
C39B P3 C45A 79.3(9) . . ?
C39B P3 C63 108.1(8) . . ?
C45A P3 C63 106.5(6) . . ?
C39B P3 C45B 100.6(8) . . ?
C63 P3 C45B 104.6(6) . . ?
C45A P3 C39A 98.7(7) . . ?
C63 P3 C39A 104.2(6) . . ?
C45B P3 C39A 119.7(6) . . ?
C39B P3 Ni2 126.0(7) . . ?
C45A P3 Ni2 124.2(6) . . ?
C63 P3 Ni2 108.9(3) . . ?
C45B P3 Ni2 106.4(6) . . ?
C39A P3 Ni2 112.4(4) . . ?
C57 P4 C51 106.3(4) . . ?
C57 P4 C64 106.4(4) . . ?
C51 P4 C64 103.7(3) . . ?
C57 P4 Ni2 117.4(3) . . ?
C51 P4 Ni2 113.7(3) . . ?
C64 P4 Ni2 108.3(3) . . ?
C10 C2 C1 120.5(7) . . ?
C10 C2 S2 121.2(6) . . ?
C1 C2 S2 118.3(6) . . ?
C2 C1 C9 117.9(6) . . ?
C2 C1 S1 121.1(6) . . ?
C9 C1 S1 121.0(6) . . ?
C4 C3 C9 119.9(7) . . ?
C4 C3 S3 120.6(6) . . ?
C9 C3 S3 119.5(7) . . ?
C3 C4 C10 119.5(7) . . ?
C3 C4 S4 118.9(7) . . ?
C10 C4 S4 121.6(7) . . ?
C6 C5 C11 121.1(8) . . ?
C6 C5 S5 119.1(7) . . ?
C11 C5 S5 119.8(8) . . ?
C5 C6 C12 120.5(7) . . ?
C5 C6 S6 120.1(8) . . ?
C12 C6 S6 119.3(8) . . ?
C8 C7 C11 116.6(7) . . ?
C8 C7 S7 121.0(7) . . ?
C11 C7 S7 122.3(7) . . ?
C7 C8 C12 123.3(7) . . ?
C7 C8 S8 117.3(7) . . ?
C12 C8 S8 119.2(8) . . ?
C3 C9 C1 121.1(6) . . ?
C2 C10 C4 121.0(6) . . ?
C5 C11 C7 121.0(8) . . ?
C6 C12 C8 117.2(8) . . ?
C14 C13 C18 111.7(6) . . ?
C14 C13 P1 109.7(5) . . ?
C18 C13 P1 112.5(5) . . ?
C13 C14 C15 110.5(6) . . ?
C16 C15 C14 109.6(7) . . ?
C17 C16 C15 111.4(7) . . ?
C16 C17 C18 111.5(7) . . ?
C17 C18 C13 108.4(6) . . ?
C24 C19 C20 110.3(6) . . ?
C24 C19 P1 114.2(5) . . ?
C20 C19 P1 114.1(5) . . ?
C21 C20 C19 110.8(6) . . ?
C20 C21 C22 110.1(8) . . ?
C21 C22 C23 110.1(7) . . ?
C24 C23 C22 107.2(7) . . ?
C19 C24 C23 113.3(7) . . ?
C30 C25 C26 110.7(7) . . ?
C30 C25 P2 114.6(6) . . ?
C26 C25 P2 110.6(6) . . ?
C25 C26 C27 110.8(7) . . ?
C28 C27 C26 108.1(7) . . ?
C27 C28 C29 114.1(8) . . ?
C28 C29 C30 108.4(7) . . ?
C25 C30 C29 110.4(7) . . ?
C36 C31 C32 105.8(8) . . ?
C36 C31 P2 112.0(6) . . ?
C32 C31 P2 109.9(6) . . ?
C33 C32 C31 112.1(8) . . ?
C34 C33 C32 113.4(10) . . ?
C33 C34 C35 109.0(10) . . ?
C34 C35 C36 110.4(9) . . ?
C31 C36 C35 112.3(9) . . ?
C38 C37 P1 112.2(5) . . ?
C37 C38 P2 111.7(5) . . ?
C44A C39A C40A 109.7(11) . . ?
C44A C39A P3 114.5(9) . . ?
C40A C39A P3 117.2(9) . . ?
C41A C40A C39A 112.7(10) . . ?
C42A C41A C40A 111.6(12) . . ?
C43A C42A C41A 116.1(12) . . ?
C42A C43A C44A 106.6(11) . . ?
C43A C44A C39A 115.8(13) . . ?
C40B C39B P3 105.1(12) . . ?
C40B C39B C44B 110.1(15) . . ?
P3 C39B C44B 117.6(14) . . ?
C39B C40B C41B 112.1(16) . . ?
C42B C41B C40B 107.0(17) . . ?
C41B C42B C43B 103.6(16) . . ?
C42B C43B C44B 122.0(18) . . ?
C39B C44B C43B 102.4(16) . . ?
C46A C45A C50A 113.9(15) . . ?
C46A C45A P3 116.6(12) . . ?
C50A C45A P3 101.2(12) . . ?
C45A C46A C47A 103.3(15) . . ?
C46A C47A C48A 119.1(16) . . ?
C49A C48A C47A 112.9(19) . . ?
C48A C49A C50A 101.7(19) . . ?
C45A C50A C49A 117.6(18) . . ?
C50B C45B C46B 103.4(12) . . ?
C50B C45B P3 120.9(11) . . ?
C46B C45B P3 113.7(11) . . ?
C45B C46B C47B 114.6(15) . . ?
C48B C47B C46B 106.4(13) . . ?
C47B C48B C49B 107.5(16) . . ?
C50B C49B C48B 103.9(16) . . ?
C49B C50B C45B 113.3(15) . . ?
C56 C51 C52 111.1(7) . . ?
C56 C51 P4 112.9(6) . . ?
C52 C51 P4 110.9(5) . . ?
C51 C52 C53 113.8(6) . . ?
C54 C53 C52 109.1(7) . . ?
C55 C54 C53 114.8(8) . . ?
C54 C55 C56 111.4(8) . . ?
C55 C56 C51 112.5(7) . . ?
C58 C57 C62 108.1(6) . . ?
C58 C57 P4 116.3(6) . . ?
C62 C57 P4 111.5(6) . . ?
C57 C58 C59 111.4(6) . . ?
C60 C59 C58 111.9(8) . . ?
C59 C60 C61 109.0(7) . . ?
C60 C61 C62 114.6(8) . . ?
C61 C62 C57 110.6(7) . . ?
C64 C63 P3 111.3(5) . . ?
C63 C64 P4 111.2(6) . . ?

loop_
_geom_bond_atom_site_label_1
_geom_bond_atom_site_label_2
_geom_bond_distance
_geom_bond_site_symmetry_2
_geom_bond_publ_flag
Ni1 S2 2.160(2) . ?
Ni1 P2 2.167(2) . ?
Ni1 S1 2.169(2) . ?
Ni1 P1 2.172(2) . ?
Ni2 S5 2.145(2) . ?
Ni2 P3 2.157(3) . ?
Ni2 S6 2.169(2) . ?
Ni2 P4 2.176(2) . ?
Ni3 S7 2.123(2) . ?
Ni3 S3 2.142(2) . ?
Ni3 S4 2.142(2) . ?
Ni3 S8 2.157(2) . ?
S1 C1 1.738(7) . ?
S2 C2 1.735(7) . ?
S3 C3 1.730(7) . ?
S4 C4 1.743(7) . ?
S5 C5 1.741(8) . ?
S6 C6 1.750(8) . ?
S7 C7 1.682(7) . ?
S8 C8 1.766(8) . ?
P1 C19 1.811(7) . ?
P1 C37 1.817(7) . ?
P1 C13 1.856(7) . ?
P2 C38 1.832(6) . ?
P2 C25 1.834(7) . ?
P2 C31 1.834(8) . ?
P3 C39B 1.66(2) . ?
P3 C45A 1.814(19) . ?
P3 C63 1.830(7) . ?
P3 C45B 1.882(17) . ?
P3 C39A 1.935(15) . ?
P4 C57 1.786(8) . ?
P4 C51 1.839(7) . ?
P4 C64 1.845(7) . ?
C2 C10 1.381(8) . ?
C2 C1 1.393(8) . ?
C1 C9 1.428(8) . ?
C3 C4 1.373(8) . ?
C3 C9 1.394(8) . ?
C4 C10 1.415(8) . ?
C5 C6 1.393(9) . ?
C5 C11 1.394(9) . ?
C6 C12 1.414(9) . ?
C7 C8 1.416(9) . ?
C7 C11 1.416(9) . ?
C8 C12 1.418(9) . ?
C13 C14 1.516(8) . ?
C13 C18 1.550(8) . ?
C14 C15 1.548(8) . ?
C15 C16 1.526(10) . ?
C16 C17 1.490(10) . ?
C17 C18 1.502(9) . ?
C19 C24 1.523(8) . ?
C19 C20 1.593(8) . ?
C20 C21 1.519(9) . ?
C21 C22 1.549(10) . ?
C22 C23 1.569(9) . ?
C23 C24 1.537(9) . ?
C25 C30 1.438(8) . ?
C25 C26 1.531(9) . ?
C26 C27 1.573(9) . ?
C27 C28 1.442(9) . ?
C28 C29 1.544(10) . ?
C29 C30 1.565(9) . ?
C31 C36 1.482(10) . ?
C31 C32 1.523(10) . ?
C32 C33 1.511(11) . ?
C33 C34 1.434(11) . ?
C34 C35 1.506(11) . ?
C35 C36 1.569(11) . ?
C37 C38 1.514(8) . ?
C39A C44A 1.539(5) . ?
C39A C40A 1.541(5) . ?
C40A C41A 1.535(5) . ?
C41A C42A 1.534(5) . ?
C42A C43A 1.533(5) . ?
C43A C44A 1.536(5) . ?
C39B C40B 1.541(5) . ?
C39B C44B 1.543(5) . ?
C40B C41B 1.539(5) . ?
C41B C42B 1.535(5) . ?
C42B C43B 1.537(5) . ?
C43B C44B 1.543(5) . ?
C45A C46A 1.544(5) . ?
C45A C50A 1.542(5) . ?
C46A C47A 1.544(5) . ?
C47A C48A 1.543(5) . ?
C48A C49A 1.540(5) . ?
C49A C50A 1.548(5) . ?
C45B C50B 1.540(5) . ?
C45B C46B 1.550(5) . ?
C46B C47B 1.548(5) . ?
C47B C48B 1.534(5) . ?
C48B C49B 1.537(5) . ?
C49B C50B 1.544(5) . ?
C51 C56 1.520(9) . ?
C51 C52 1.525(9) . ?
C52 C53 1.552(8) . ?
C53 C54 1.516(9) . ?
C54 C55 1.511(10) . ?
C55 C56 1.512(9) . ?
C57 C58 1.546(9) . ?
C57 C62 1.545(9) . ?
C58 C59 1.563(9) . ?
C59 C60 1.503(9) . ?
C60 C61 1.499(9) . ?
C61 C62 1.521(10) . ?
C63 C64 1.509(9) . ?

loop_
_platon_squeeze_void_nr
_platon_squeeze_void_average_x
_platon_squeeze_void_average_y
_platon_squeeze_void_average_z
_platon_squeeze_void_volume
_platon_squeeze_void_count_electrons
1 -0.011 -0.008 -0.001 44193.3 5985.5
